data_4077374
loop_
_publ_author_name
'Alonso, Ester'
'Casas, Jos\'e Mar\'ia'
'Forni\'es, Juan'
'Fortu\~no, Consuelo'
'Mart\'in, Antonio'
'Orpen, A. Guy'
'Tsipis, Constantinos A.'
'Tsipis, Athanassios C.'

_publ_section_title
;
 Synthesis of Homo- or Hetero-trinuclear Palladium(II)/Platinum(II)
 Compounds with Bridging Phosphido Ligands. Crystal and Electronic
 Structures (DFT) of [N(PPh3)2]2[Pt3(\m-PPh2)4(C6F5)4] and of Its
 Oxidation Product [Pt3(C6F5)4(\m-PPh2)4]&#x2020;
;
_journal_issue 26
_journal_name_full Organometallics
_journal_page_first 5571
_journal_paper_doi 10.1021/om010407s
_journal_volume 20
_journal_year 2001
_chemical_formula_sum 'C150 H112 F20 N2 O2 P8 Pt3'
_chemical_formula_weight 3187.45
_chemical_name_systematic
; 
 ? 
;
_space_group_IT_number 2
_symmetry_space_group_name_Hall '-P 1'
_symmetry_space_group_name_H-M 'P -1'
_atom_sites_solution_hydrogens geom
_atom_sites_solution_primary direct
_atom_sites_solution_secondary difmap
_audit_creation_method SHELXL
_cell_angle_alpha 67.20(2)
_cell_angle_beta 85.37(2)
_cell_angle_gamma 75.337(14)
_cell_formula_units_Z 1
_cell_length_a 12.663(2)
_cell_length_b 15.332(3)
_cell_length_c 19.264(5)
_cell_measurement_temperature 293(2)
_cell_volume 3334.9(13)
_computing_structure_refinement 'SHELXL-93 (Sheldrick, 1993)'
_computing_structure_solution 'SHELXS-86 (Sheldrick, 1990)'
_diffrn_ambient_temperature 293(2)
_diffrn_radiation_monochromator graphite
_diffrn_radiation_source 'fine-focus sealed tube'
_diffrn_radiation_type MoK\a
_diffrn_radiation_wavelength 0.71073
_diffrn_reflns_av_R_equivalents 0.0198
_diffrn_reflns_av_sigmaI/netI 0.0297
_diffrn_reflns_limit_h_max 15
_diffrn_reflns_limit_h_min 0
_diffrn_reflns_limit_k_max 18
_diffrn_reflns_limit_k_min -17
_diffrn_reflns_limit_l_max 22
_diffrn_reflns_limit_l_min -22
_diffrn_reflns_number 12313
_diffrn_reflns_theta_max 25.00
_diffrn_reflns_theta_min 1.66
_exptl_absorpt_coefficient_mu 3.317
_exptl_crystal_density_diffrn 1.587
_exptl_crystal_F_000 1576
_refine_diff_density_max 1.822
_refine_diff_density_min -1.359
_refine_diff_density_rms 0.110
_refine_ls_extinction_method none
_refine_ls_goodness_of_fit_all 1.204
_refine_ls_goodness_of_fit_obs 1.248
_refine_ls_matrix_type full
_refine_ls_number_parameters 817
_refine_ls_number_reflns 11731
_refine_ls_number_restraints 0
_refine_ls_restrained_S_all 1.207
_refine_ls_restrained_S_obs 1.248
_refine_ls_R_factor_all 0.0487
_refine_ls_R_factor_obs 0.0359
_refine_ls_shift/esd_max 0.000
_refine_ls_shift/esd_mean 0.000
_refine_ls_structure_factor_coef Fsqd
_refine_ls_weighting_details 'w=1/[\s^2^(Fo^2^)+(0.0500P)^2^+0.0000P] where P=(Fo^2^+2Fc^2^)/3'
_refine_ls_weighting_scheme calc
_refine_ls_wR_factor_all 0.0903
_refine_ls_wR_factor_obs 0.0843
_reflns_number_observed 9709
_reflns_number_total 11735
_reflns_observed_criterion >2sigma(I)
_cod_data_source_file om010407s.cif
_cod_data_source_block complex_1'
_cod_depositor_comments
;
The following automatic conversions were performed:

'_refine_ls_weighting_scheme' value 'calc
w=1/[\s^2^(Fo^2^)+(0.0500P)^2^+0.0000P] where P=(Fo^2^+2Fc^2^)/3' was
changed to 'calc'. New tag '_refine_ls_weighting_details' was
created. The value of the new tag was set to
'w=1/[\s^2^(Fo^2^)+(0.0500P)^2^+0.0000P] where P=(Fo^2^+2Fc^2^)/3'.

Automatic conversion script
Id: cif_fix_values 3143 2015-03-26 13:38:13Z robertas 
;
_cod_original_cell_volume 3335.0(12)
_cod_database_code 4077374

loop_
_symmetry_equiv_pos_as_xyz
'x, y, z'
'-x, -y, -z'

loop_
_atom_site_aniso_label
_atom_site_aniso_U_11
_atom_site_aniso_U_22
_atom_site_aniso_U_33
_atom_site_aniso_U_23
_atom_site_aniso_U_13
_atom_site_aniso_U_12
Pt1 0.03030(14) 0.03161(14) 0.02611(13) -0.01056(10) 0.00269(10) -0.00997(10)
Pt2 0.03695(12) 0.03533(11) 0.02736(10) -0.00957(8) 0.00024(7) -0.01019(8)
P1 0.0332(6) 0.0370(7) 0.0306(6) -0.0121(5) 0.0023(5) -0.0105(5)
P2 0.0355(6) 0.0347(6) 0.0301(6) -0.0109(5) 0.0024(5) -0.0123(5)
F2 0.064(2) 0.055(2) 0.067(2) -0.028(2) -0.005(2) -0.004(2)
F3 0.046(2) 0.073(2) 0.105(3) -0.023(2) -0.014(2) 0.002(2)
F4 0.069(2) 0.119(3) 0.086(3) -0.027(2) -0.032(2) -0.033(2)
F5 0.104(3) 0.110(3) 0.064(2) -0.048(2) -0.008(2) -0.044(3)
F6 0.071(2) 0.067(2) 0.052(2) -0.030(2) 0.003(2) -0.009(2)
F8 0.081(3) 0.050(2) 0.096(3) -0.019(2) -0.005(2) -0.009(2)
F9 0.136(4) 0.062(3) 0.158(5) 0.011(3) -0.014(4) -0.052(3)
F10 0.185(6) 0.191(6) 0.112(4) 0.015(4) 0.042(4) -0.139(5)
F11 0.152(5) 0.221(6) 0.094(3) -0.081(4) 0.079(4) -0.111(5)
F12 0.095(3) 0.092(3) 0.068(2) -0.049(2) 0.029(2) -0.033(2)
C1 0.044(3) 0.043(3) 0.030(2) -0.008(2) -0.001(2) -0.016(2)
C2 0.054(3) 0.045(3) 0.040(3) -0.014(2) 0.002(2) -0.021(3)
C3 0.045(3) 0.053(3) 0.053(3) -0.009(3) -0.005(3) -0.009(3)
C4 0.052(4) 0.073(4) 0.047(3) -0.008(3) -0.012(3) -0.027(3)
C5 0.066(4) 0.072(4) 0.041(3) -0.021(3) 0.000(3) -0.032(3)
C6 0.052(3) 0.048(3) 0.033(3) -0.012(2) 0.001(2) -0.015(3)
C7 0.046(3) 0.047(3) 0.033(3) -0.003(2) -0.003(2) -0.020(2)
C8 0.040(3) 0.056(4) 0.056(3) -0.006(3) -0.009(3) -0.014(3)
C9 0.084(5) 0.058(4) 0.090(5) 0.007(4) -0.023(4) -0.042(4)
C10 0.099(6) 0.125(8) 0.064(5) -0.004(5) 0.011(4) -0.078(6)
C11 0.075(5) 0.136(7) 0.053(4) -0.039(5) 0.025(4) -0.060(5)
C12 0.065(4) 0.073(4) 0.037(3) -0.017(3) 0.003(3) -0.029(3)
C13 0.029(2) 0.040(3) 0.043(3) -0.016(2) -0.002(2) -0.008(2)
C14 0.051(3) 0.052(3) 0.041(3) -0.016(3) -0.002(2) -0.015(3)
C15 0.075(4) 0.070(4) 0.058(4) -0.034(3) -0.010(3) -0.025(3)
C16 0.057(4) 0.067(4) 0.083(5) -0.034(4) -0.011(3) -0.026(3)
C17 0.040(3) 0.065(4) 0.083(4) -0.031(3) 0.006(3) -0.024(3)
C18 0.038(3) 0.053(3) 0.055(3) -0.023(3) 0.008(2) -0.016(2)
C19 0.047(3) 0.038(3) 0.042(3) -0.014(2) 0.012(2) -0.011(2)
C20 0.066(4) 0.056(3) 0.041(3) -0.022(3) 0.013(3) -0.020(3)
C21 0.094(6) 0.073(4) 0.063(4) -0.040(4) 0.020(4) -0.020(4)
C22 0.083(5) 0.069(5) 0.096(5) -0.052(4) 0.037(4) -0.015(4)
C23 0.054(4) 0.053(4) 0.096(5) -0.019(4) 0.020(4) -0.008(3)
C24 0.039(3) 0.054(3) 0.063(4) -0.021(3) 0.010(3) -0.007(3)
C25 0.041(3) 0.046(3) 0.033(3) -0.015(2) 0.007(2) -0.015(2)
C26 0.063(4) 0.053(4) 0.084(5) -0.026(3) 0.032(3) -0.026(3)
C27 0.089(6) 0.108(6) 0.135(7) -0.056(6) 0.071(5) -0.067(5)
C28 0.069(5) 0.125(7) 0.127(7) -0.067(6) 0.064(5) -0.041(5)
C29 0.074(5) 0.091(5) 0.081(5) -0.051(4) 0.026(4) -0.015(4)
C30 0.057(4) 0.056(4) 0.053(3) -0.026(3) 0.014(3) -0.019(3)
C31 0.044(3) 0.036(3) 0.035(2) -0.011(2) 0.001(2) -0.014(2)
C32 0.065(4) 0.040(3) 0.051(3) -0.020(3) -0.003(3) -0.009(3)
C33 0.088(5) 0.044(3) 0.074(4) -0.029(3) -0.002(4) -0.002(3)
C34 0.103(5) 0.037(3) 0.061(4) -0.019(3) -0.008(4) -0.019(3)
C35 0.083(5) 0.050(3) 0.056(4) -0.019(3) -0.016(3) -0.025(3)
C36 0.051(3) 0.047(3) 0.051(3) -0.019(3) -0.003(3) -0.015(3)
P3 0.0462(8) 0.0468(8) 0.0345(7) -0.0169(6) -0.0007(6) -0.0106(6)
P4 0.0455(8) 0.0473(8) 0.0358(7) -0.0169(6) 0.0013(6) -0.0088(6)
N 0.051(3) 0.048(3) 0.043(2) -0.019(2) 0.000(2) -0.009(2)
C37 0.044(3) 0.053(3) 0.044(3) -0.023(3) 0.000(2) -0.011(2)
C38 0.061(4) 0.060(4) 0.083(5) -0.004(4) 0.004(4) -0.005(3)
C39 0.068(5) 0.100(6) 0.119(7) -0.009(5) 0.016(5) -0.038(5)
C40 0.048(4) 0.105(6) 0.118(7) -0.051(5) 0.007(4) -0.022(4)
C41 0.048(4) 0.088(5) 0.075(5) -0.038(4) -0.011(3) -0.004(3)
C42 0.057(4) 0.065(4) 0.050(3) -0.027(3) -0.006(3) -0.010(3)
C43 0.053(3) 0.045(3) 0.043(3) -0.016(2) 0.001(2) -0.007(3)
C44 0.088(5) 0.067(4) 0.060(4) -0.019(3) 0.006(4) -0.032(4)
C45 0.150(8) 0.081(5) 0.082(6) -0.022(5) 0.031(6) -0.063(6)
C46 0.148(9) 0.081(6) 0.060(5) -0.001(4) 0.031(5) -0.036(6)
C47 0.132(7) 0.088(5) 0.039(4) -0.014(4) 0.010(4) -0.029(5)
C48 0.077(4) 0.069(4) 0.048(3) -0.024(3) 0.002(3) -0.017(3)
C49 0.049(3) 0.054(3) 0.035(3) -0.017(2) 0.004(2) -0.019(3)
C50 0.063(4) 0.069(4) 0.063(4) -0.037(3) -0.003(3) -0.015(3)
C51 0.079(5) 0.096(5) 0.070(4) -0.058(4) 0.013(4) -0.029(4)
C52 0.081(5) 0.091(5) 0.054(4) -0.039(4) 0.009(3) -0.047(4)
C53 0.072(4) 0.092(5) 0.041(3) -0.012(3) -0.013(3) -0.038(4)
C54 0.056(4) 0.063(4) 0.053(3) -0.020(3) -0.005(3) -0.018(3)
C55 0.048(3) 0.061(4) 0.044(3) -0.026(3) 0.001(2) -0.010(3)
C56 0.063(4) 0.079(4) 0.055(4) -0.031(3) -0.003(3) -0.014(3)
C57 0.083(5) 0.121(7) 0.069(5) -0.043(5) -0.017(4) -0.032(5)
C58 0.081(6) 0.183(10) 0.093(6) -0.055(7) -0.016(5) -0.062(6)
C59 0.113(7) 0.183(10) 0.101(7) -0.036(7) 0.002(6) -0.099(8)
C60 0.084(5) 0.117(6) 0.062(4) -0.016(4) -0.004(4) -0.050(5)
C61 0.049(3) 0.054(3) 0.043(3) -0.016(3) -0.001(2) -0.013(3)
C62 0.086(5) 0.057(4) 0.065(4) -0.023(3) -0.002(4) -0.005(4)
C63 0.090(5) 0.053(4) 0.078(5) -0.014(4) -0.015(4) 0.006(4)
C64 0.100(6) 0.073(5) 0.073(5) 0.006(4) -0.029(5) -0.002(4)
C65 0.126(7) 0.086(6) 0.045(4) -0.011(4) -0.025(4) -0.012(5)
C66 0.090(5) 0.063(4) 0.050(4) -0.019(3) -0.009(3) -0.014(4)
C67 0.049(3) 0.050(3) 0.038(3) -0.017(2) 0.002(2) -0.006(3)
C68 0.061(4) 0.068(4) 0.050(3) -0.025(3) 0.008(3) -0.017(3)
C69 0.060(4) 0.077(4) 0.062(4) -0.038(3) 0.011(3) -0.005(3)
C70 0.052(4) 0.088(5) 0.060(4) -0.029(4) 0.015(3) -0.009(4)
C71 0.059(4) 0.074(4) 0.068(4) -0.022(4) 0.017(3) -0.023(3)
C72 0.050(3) 0.060(4) 0.052(3) -0.025(3) 0.005(3) -0.012(3)
O 0.141(4) 0.230(6) 0.227(7) -0.167(6) 0.007(4) -0.050(4)
C73 0.141(4) 0.230(6) 0.227(7) -0.167(6) 0.007(4) -0.050(4)
C74 0.141(4) 0.230(6) 0.227(7) -0.167(6) 0.007(4) -0.050(4)
C75 0.141(4) 0.230(6) 0.227(7) -0.167(6) 0.007(4) -0.050(4)

loop_
_atom_site_label
_atom_site_type_symbol
_atom_site_fract_x
_atom_site_fract_y
_atom_site_fract_z
_atom_site_U_iso_or_equiv
_atom_site_thermal_displace_type
_atom_site_occupancy
_atom_site_calc_flag
_atom_site_refinement_flags
Pt1 Pt 0.0000 0.0000 0.0000 0.02911(7) Uani 1 d S
Pt2 Pt -0.109920(14) 0.194571(13) -0.173187(9) 0.03365(7) Uani 1 d .
P1 P -0.16947(10) 0.08932(9) -0.06269(7) 0.0336(3) Uani 1 d .
P2 P 0.03402(10) 0.14745(9) -0.08948(7) 0.0332(3) Uani 1 d .
F2 F -0.3438(3) 0.3519(2) -0.2037(2) 0.0626(9) Uani 1 d .
F3 F -0.5197(3) 0.3852(3) -0.2860(2) 0.0805(11) Uani 1 d .
F4 F -0.5199(3) 0.2848(3) -0.3752(2) 0.0913(13) Uani 1 d .
F5 F -0.3381(3) 0.1450(3) -0.3780(2) 0.0836(12) Uani 1 d .
F6 F -0.1607(3) 0.1104(2) -0.2969(2) 0.0624(9) Uani 1 d .
F8 F -0.1267(3) 0.4255(3) -0.2310(2) 0.0791(11) Uani 1 d .
F9 F -0.0300(4) 0.5467(3) -0.3417(3) 0.129(2) Uani 1 d .
F10 F 0.1081(5) 0.4809(5) -0.4340(3) 0.169(3) Uani 1 d .
F11 F 0.1539(5) 0.2882(5) -0.4132(3) 0.141(2) Uani 1 d .
F12 F 0.0591(3) 0.1661(3) -0.3038(2) 0.0787(11) Uani 1 d .
C1 C -0.2442(4) 0.2251(4) -0.2419(3) 0.0399(11) Uani 1 d .
C2 C -0.3380(4) 0.2963(4) -0.2452(3) 0.0455(12) Uani 1 d .
C3 C -0.4301(5) 0.3155(4) -0.2880(3) 0.0544(14) Uani 1 d .
C4 C -0.4303(5) 0.2647(5) -0.3317(3) 0.059(2) Uani 1 d .
C5 C -0.3397(5) 0.1955(5) -0.3332(3) 0.0565(15) Uani 1 d .
C6 C -0.2487(4) 0.1776(4) -0.2900(3) 0.0450(12) Uani 1 d .
C7 C -0.0375(4) 0.2888(4) -0.2609(3) 0.0438(12) Uani 1 d .
C8 C -0.0565(4) 0.3860(4) -0.2750(3) 0.0545(15) Uani 1 d .
C9 C -0.0084(6) 0.4510(5) -0.3318(5) 0.082(2) Uani 1 d .
C10 C 0.0626(8) 0.4187(8) -0.3777(4) 0.097(3) Uani 1 d .
C11 C 0.0845(6) 0.3216(7) -0.3672(4) 0.082(2) Uani 1 d .
C12 C 0.0340(5) 0.2597(5) -0.3099(3) 0.057(2) Uani 1 d .
C13 C -0.2562(4) 0.0158(3) -0.0740(3) 0.0371(11) Uani 1 d .
C14 C -0.2360(5) -0.0138(4) -0.1344(3) 0.0478(13) Uani 1 d .
H14A H -0.1827(5) 0.0066(4) -0.1688(3) 0.057 Uiso 1 calc R
C15 C -0.2953(5) -0.0742(5) -0.1437(3) 0.063(2) Uani 1 d .
H15A H -0.2811(5) -0.0940(5) -0.1842(3) 0.075 Uiso 1 calc R
C16 C -0.3743(5) -0.1042(5) -0.0937(4) 0.064(2) Uani 1 d .
H16A H -0.4137(5) -0.1442(5) -0.1002(4) 0.077 Uiso 1 calc R
C17 C -0.3952(5) -0.0750(4) -0.0336(4) 0.060(2) Uani 1 d .
H17A H -0.4491(5) -0.0952(4) 0.0003(4) 0.072 Uiso 1 calc R
C18 C -0.3360(4) -0.0153(4) -0.0233(3) 0.0476(13) Uani 1 d .
H18A H -0.3501(4) 0.0036(4) 0.0176(3) 0.057 Uiso 1 calc R
C19 C -0.2603(4) 0.1634(4) -0.0163(3) 0.0436(12) Uani 1 d .
C20 C -0.2202(5) 0.1819(4) 0.0409(3) 0.0525(14) Uani 1 d .
H20A H -0.1479(5) 0.1541(4) 0.0571(3) 0.063 Uiso 1 calc R
C21 C -0.2876(6) 0.2414(5) 0.0735(4) 0.073(2) Uani 1 d .
H21A H -0.2598(6) 0.2532(5) 0.1114(4) 0.088 Uiso 1 calc R
C22 C -0.3933(6) 0.2827(5) 0.0510(4) 0.079(2) Uani 1 d .
H22A H -0.4376(6) 0.3220(5) 0.0738(4) 0.095 Uiso 1 calc R
C23 C -0.4356(5) 0.2667(5) -0.0056(4) 0.073(2) Uani 1 d .
H23A H -0.5082(5) 0.2954(5) -0.0209(4) 0.087 Uiso 1 calc R
C24 C -0.3690(4) 0.2070(4) -0.0402(3) 0.0539(14) Uani 1 d .
H24A H -0.3972(4) 0.1968(4) -0.0788(3) 0.065 Uiso 1 calc R
C25 C 0.1667(4) 0.1397(4) -0.1366(3) 0.0398(11) Uani 1 d .
C26 C 0.2123(5) 0.2180(5) -0.1671(4) 0.066(2) Uani 1 d .
H26A H 0.1773(5) 0.2769(5) -0.1629(4) 0.079 Uiso 1 calc R
C27 C 0.3118(7) 0.2097(7) -0.2046(5) 0.103(3) Uani 1 d .
H27A H 0.3444(7) 0.2621(7) -0.2238(5) 0.124 Uiso 1 calc R
C28 C 0.3610(6) 0.1230(7) -0.2128(5) 0.101(3) Uani 1 d .
H28A H 0.4266(6) 0.1175(7) -0.2380(5) 0.122 Uiso 1 calc R
C29 C 0.3148(6) 0.0461(6) -0.1846(4) 0.079(2) Uani 1 d .
H29A H 0.3477(6) -0.0120(6) -0.1906(4) 0.095 Uiso 1 calc R
C30 C 0.2169(5) 0.0555(4) -0.1463(3) 0.0535(14) Uani 1 d .
H30A H 0.1848(5) 0.0028(4) -0.1269(3) 0.064 Uiso 1 calc R
C31 C 0.0329(4) 0.2390(3) -0.0496(3) 0.0382(11) Uani 1 d .
C32 C -0.0595(5) 0.3112(4) -0.0541(3) 0.0516(14) Uani 1 d .
H32A H -0.1210(5) 0.3168(4) -0.0804(3) 0.062 Uiso 1 calc R
C33 C -0.0609(6) 0.3770(4) -0.0188(4) 0.069(2) Uani 1 d .
H33A H -0.1240(6) 0.4249(4) -0.0208(4) 0.083 Uiso 1 calc R
C34 C 0.0297(6) 0.3706(4) 0.0183(3) 0.066(2) Uani 1 d .
H34A H 0.0277(6) 0.4135(4) 0.0421(3) 0.079 Uiso 1 calc R
C35 C 0.1236(6) 0.3015(4) 0.0207(3) 0.061(2) Uani 1 d .
H35A H 0.1863(6) 0.2988(4) 0.0442(3) 0.073 Uiso 1 calc R
C36 C 0.1239(5) 0.2352(4) -0.0123(3) 0.0488(13) Uani 1 d .
H36A H 0.1872(5) 0.1870(4) -0.0092(3) 0.059 Uiso 1 calc R
P3 P -0.33385(11) 0.31562(10) -0.61966(7) 0.0421(3) Uani 1 d .
P4 P -0.24216(11) 0.11590(10) -0.62248(7) 0.0430(3) Uani 1 d .
N N -0.2656(4) 0.2075(3) -0.5999(2) 0.0474(11) Uani 1 d .
C37 C -0.4790(4) 0.3265(4) -0.6125(3) 0.0455(12) Uani 1 d .
C38 C -0.5148(6) 0.2560(5) -0.5517(4) 0.077(2) Uani 1 d .
H38A H -0.4642(6) 0.2040(5) -0.5187(4) 0.093 Uiso 1 calc R
C39 C -0.6244(6) 0.2627(7) -0.5399(5) 0.103(3) Uani 1 d .
H39A H -0.6482(6) 0.2155(7) -0.4990(5) 0.124 Uiso 1 calc R
C40 C -0.6992(6) 0.3401(6) -0.5892(5) 0.087(2) Uani 1 d .
H40A H -0.7735(6) 0.3448(6) -0.5816(5) 0.105 Uiso 1 calc R
C41 C -0.6643(5) 0.4103(5) -0.6496(4) 0.070(2) Uani 1 d .
H41A H -0.7150(5) 0.4619(5) -0.6829(4) 0.084 Uiso 1 calc R
C42 C -0.5549(5) 0.4039(4) -0.6604(3) 0.0561(14) Uani 1 d .
H42A H -0.5315(5) 0.4524(4) -0.7005(3) 0.067 Uiso 1 calc R
C43 C -0.3062(4) 0.3982(4) -0.7115(3) 0.0480(13) Uani 1 d .
C44 C -0.2308(6) 0.4533(5) -0.7190(4) 0.071(2) Uani 1 d .
H44A H -0.2020(6) 0.4538(5) -0.6763(4) 0.085 Uiso 1 calc R
C45 C -0.1985(8) 0.5068(6) -0.7890(5) 0.102(3) Uani 1 d .
H45A H -0.1467(8) 0.5421(6) -0.7937(5) 0.122 Uiso 1 calc R
C46 C -0.2430(8) 0.5080(6) -0.8520(4) 0.105(3) Uani 1 d .
H46A H -0.2221(8) 0.5459(6) -0.8992(4) 0.125 Uiso 1 calc R
C47 C -0.3174(7) 0.4546(6) -0.8473(4) 0.089(2) Uani 1 d .
H47A H -0.3465(7) 0.4556(6) -0.8905(4) 0.107 Uiso 1 calc R
C48 C -0.3480(6) 0.3993(5) -0.7762(3) 0.064(2) Uani 1 d .
H48A H -0.3977(6) 0.3620(5) -0.7719(3) 0.077 Uiso 1 calc R
C49 C -0.2958(4) 0.3553(4) -0.5508(3) 0.0445(12) Uani 1 d .
C50 C -0.3589(5) 0.4384(5) -0.5420(4) 0.061(2) Uani 1 d .
H50A H -0.4202(5) 0.4752(5) -0.5727(4) 0.074 Uiso 1 calc R
C51 C -0.3302(6) 0.4666(6) -0.4869(4) 0.073(2) Uani 1 d .
H51A H -0.3725(6) 0.5220(6) -0.4804(4) 0.087 Uiso 1 calc R
C52 C -0.2385(6) 0.4115(5) -0.4419(3) 0.067(2) Uani 1 d .
H52A H -0.2194(6) 0.4301(5) -0.4050(3) 0.081 Uiso 1 calc R
C53 C -0.1760(6) 0.3311(5) -0.4509(3) 0.068(2) Uani 1 d .
H53A H -0.1142(6) 0.2952(5) -0.4205(3) 0.082 Uiso 1 calc R
C54 C -0.2038(5) 0.3016(4) -0.5058(3) 0.0565(15) Uani 1 d .
H54A H -0.1607(5) 0.2462(4) -0.5120(3) 0.068 Uiso 1 calc R
C55 C -0.3627(4) 0.0915(4) -0.6480(3) 0.0499(13) Uani 1 d .
C56 C -0.4068(5) 0.1438(5) -0.7198(3) 0.065(2) Uani 1 d .
H56A H -0.3704(5) 0.1859(5) -0.7560(3) 0.077 Uiso 1 calc R
C57 C -0.5066(6) 0.1334(7) -0.7380(4) 0.086(2) Uani 1 d .
H57A H -0.5377(6) 0.1699(7) -0.7859(4) 0.104 Uiso 1 calc R
C58 C -0.5576(7) 0.0698(8) -0.6854(5) 0.111(3) Uani 1 d .
H58A H -0.6226(7) 0.0613(8) -0.6980(5) 0.133 Uiso 1 calc R
C59 C -0.5151(8) 0.0188(8) -0.6151(5) 0.126(4) Uani 1 d .
H59A H -0.5517(8) -0.0237(8) -0.5794(5) 0.151 Uiso 1 calc R
C60 C -0.4177(6) 0.0291(6) -0.5958(4) 0.088(2) Uani 1 d .
H60A H -0.3891(6) -0.0063(6) -0.5472(4) 0.106 Uiso 1 calc R
C61 C -0.1815(4) 0.0106(4) -0.5417(3) 0.0491(13) Uani 1 d .
C62 C -0.1443(6) -0.0817(5) -0.5447(4) 0.072(2) Uani 1 d .
H62A H -0.1486(6) -0.0892(5) -0.5900(4) 0.086 Uiso 1 calc R
C63 C -0.1014(6) -0.1616(5) -0.4817(4) 0.081(2) Uani 1 d .
H63A H -0.0773(6) -0.2227(5) -0.4844(4) 0.097 Uiso 1 calc R
C64 C -0.0942(7) -0.1514(6) -0.4156(4) 0.094(3) Uani 1 d .
H64A H -0.0656(7) -0.2060(6) -0.3731(4) 0.113 Uiso 1 calc R
C65 C -0.1276(7) -0.0636(6) -0.4105(4) 0.091(2) Uani 1 d .
H65A H -0.1216(7) -0.0577(6) -0.3648(4) 0.109 Uiso 1 calc R
C66 C -0.1719(6) 0.0197(5) -0.4745(3) 0.069(2) Uani 1 d .
H66A H -0.1944(6) 0.0806(5) -0.4712(3) 0.083 Uiso 1 calc R
C67 C -0.1507(4) 0.1287(4) -0.7002(3) 0.0467(12) Uani 1 d .
C68 C -0.1254(5) 0.0589(5) -0.7333(3) 0.059(2) Uani 1 d .
H68A H -0.1579(5) 0.0065(5) -0.7163(3) 0.071 Uiso 1 calc R
C69 C -0.0523(5) 0.0684(5) -0.7911(3) 0.066(2) Uani 1 d .
H69A H -0.0335(5) 0.0213(5) -0.8122(3) 0.079 Uiso 1 calc R
C70 C -0.0071(5) 0.1483(5) -0.8177(4) 0.069(2) Uani 1 d .
H70A H 0.0415(5) 0.1548(5) -0.8573(4) 0.082 Uiso 1 calc R
C71 C -0.0319(5) 0.2175(5) -0.7874(4) 0.068(2) Uani 1 d .
H71A H -0.0013(5) 0.2711(5) -0.8065(4) 0.082 Uiso 1 calc R
C72 C -0.1037(4) 0.2075(4) -0.7276(3) 0.0538(14) Uani 1 d .
H72A H -0.1200(4) 0.2540(4) -0.7060(3) 0.065 Uiso 1 calc R
O O -0.3288(7) 0.6220(7) -0.0768(5) 0.173(2) Uani 1 d .
C73 C -0.2272(10) 0.6302(10) -0.1850(8) 0.173(2) Uani 1 d .
H73A H -0.2137(10) 0.6873(10) -0.1816(8) 0.260 Uiso 1 calc R
H73B H -0.2513(10) 0.6454(10) -0.2353(8) 0.260 Uiso 1 calc R
H73C H -0.1612(10) 0.5794(10) -0.1731(8) 0.260 Uiso 1 calc R
C74 C -0.3100(11) 0.5982(12) -0.1329(9) 0.173(2) Uani 1 d .
C75 C -0.3467(9) 0.5121(10) -0.1263(7) 0.173(2) Uani 1 d .
H75A H -0.4021(9) 0.5017(10) -0.0889(7) 0.260 Uiso 1 calc R
H75B H -0.2860(9) 0.4560(10) -0.1118(7) 0.260 Uiso 1 calc R
H75C H -0.3761(9) 0.5221(10) -0.1739(7) 0.260 Uiso 1 calc R

loop_
_atom_type_symbol
_atom_type_description
_atom_type_scat_dispersion_real
_atom_type_scat_dispersion_imag
_atom_type_scat_source
C C 0.0033 0.0016 'International Tables Vol C Tables 4.2.6.8 and 6.1.1.4'
H H 0.0000 0.0000 'International Tables Vol C Tables 4.2.6.8 and 6.1.1.4'
N N 0.0061 0.0033 'International Tables Vol C Tables 4.2.6.8 and 6.1.1.4'
O O 0.0106 0.0060 'International Tables Vol C Tables 4.2.6.8 and 6.1.1.4'
F F 0.0171 0.0103 'International Tables Vol C Tables 4.2.6.8 and 6.1.1.4'
P P 0.1023 0.0942 'International Tables Vol C Tables 4.2.6.8 and 6.1.1.4'
Pt Pt -1.7033 8.3905 'International Tables Vol C Tables 4.2.6.8 and 6.1.1.4'

loop_
_geom_angle_atom_site_label_1
_geom_angle_atom_site_label_2
_geom_angle_atom_site_label_3
_geom_angle
_geom_angle_site_symmetry_1
_geom_angle_site_symmetry_3
P1 Pt1 P1 180.0 . 2
P1 Pt1 P2 105.08(5) . 2
P1 Pt1 P2 74.92(5) 2 2
P1 Pt1 P2 74.92(5) . .
P1 Pt1 P2 105.08(5) 2 .
P2 Pt1 P2 180.0 2 .
C7 Pt2 C1 91.0(2) . .
C7 Pt2 P2 94.17(14) . .
C1 Pt2 P2 174.53(13) . .
C7 Pt2 P1 170.66(14) . .
C1 Pt2 P1 98.10(13) . .
P2 Pt2 P1 76.79(5) . .
C19 P1 C13 102.7(2) . .
C19 P1 Pt2 108.0(2) . .
C13 P1 Pt2 116.1(2) . .
C19 P1 Pt1 114.9(2) . .
C13 P1 Pt1 115.4(2) . .
Pt2 P1 Pt1 100.04(5) . .
C31 P2 C25 102.2(2) . .
C31 P2 Pt2 112.4(2) . .
C25 P2 Pt2 111.9(2) . .
C31 P2 Pt1 113.7(2) . .
C25 P2 Pt1 117.0(2) . .
Pt2 P2 Pt1 100.14(5) . .
C2 C1 C6 112.9(5) . .
C2 C1 Pt2 123.0(4) . .
C6 C1 Pt2 124.1(4) . .
F2 C2 C1 119.6(5) . .
F2 C2 C3 116.1(5) . .
C1 C2 C3 124.3(5) . .
C4 C3 F3 120.2(5) . .
C4 C3 C2 119.8(5) . .
F3 C3 C2 120.0(5) . .
C3 C4 C5 119.4(5) . .
C3 C4 F4 120.0(6) . .
C5 C4 F4 120.6(6) . .
C4 C5 F5 120.0(5) . .
C4 C5 C6 119.8(5) . .
F5 C5 C6 120.2(6) . .
F6 C6 C5 116.1(5) . .
F6 C6 C1 120.1(5) . .
C5 C6 C1 123.8(5) . .
C8 C7 C12 113.8(5) . .
C8 C7 Pt2 122.7(4) . .
C12 C7 Pt2 123.5(4) . .
C7 C8 F8 120.2(5) . .
C7 C8 C9 124.6(7) . .
F8 C8 C9 115.2(6) . .
C10 C9 F9 119.3(7) . .
C10 C9 C8 119.4(7) . .
F9 C9 C8 121.3(8) . .
F10 C10 C9 120.2(10) . .
F10 C10 C11 120.8(9) . .
C9 C10 C11 119.0(7) . .
F11 C11 C10 119.9(7) . .
F11 C11 C12 120.7(8) . .
C10 C11 C12 119.4(7) . .
F12 C12 C7 120.5(5) . .
F12 C12 C11 115.7(6) . .
C7 C12 C11 123.8(7) . .
C14 C13 C18 119.0(5) . .
C14 C13 P1 117.6(4) . .
C18 C13 P1 123.3(4) . .
C13 C14 C15 120.3(5) . .
C16 C15 C14 120.4(6) . .
C15 C16 C17 119.8(5) . .
C16 C17 C18 120.4(6) . .
C13 C18 C17 120.2(5) . .
C24 C19 C20 118.6(5) . .
C24 C19 P1 120.8(4) . .
C20 C19 P1 120.5(4) . .
C21 C20 C19 120.5(6) . .
C22 C21 C20 120.9(7) . .
C21 C22 C23 120.3(6) . .
C22 C23 C24 120.1(6) . .
C19 C24 C23 119.6(6) . .
C30 C25 C26 118.9(5) . .
C30 C25 P2 118.9(4) . .
C26 C25 P2 122.0(4) . .
C25 C26 C27 120.1(6) . .
C28 C27 C26 119.4(6) . .
C29 C28 C27 120.8(6) . .
C28 C29 C30 118.8(7) . .
C25 C30 C29 121.9(6) . .
C32 C31 C36 118.3(5) . .
C32 C31 P2 120.8(4) . .
C36 C31 P2 120.9(4) . .
C31 C32 C33 119.8(6) . .
C34 C33 C32 120.5(6) . .
C33 C34 C35 120.3(6) . .
C34 C35 C36 119.2(6) . .
C31 C36 C35 121.9(5) . .
N P3 C49 106.6(2) . .
N P3 C37 113.2(3) . .
C49 P3 C37 106.8(2) . .
N P3 C43 113.5(2) . .
C49 P3 C43 107.9(2) . .
C37 P3 C43 108.5(3) . .
N P4 C67 111.3(3) . .
N P4 C61 107.6(2) . .
C67 P4 C61 109.6(3) . .
N P4 C55 114.3(2) . .
C67 P4 C55 107.4(2) . .
C61 P4 C55 106.4(3) . .
P3 N P4 145.1(3) . .
C42 C37 C38 119.2(5) . .
C42 C37 P3 123.6(4) . .
C38 C37 P3 117.0(4) . .
C39 C38 C37 120.4(7) . .
C38 C39 C40 119.5(7) . .
C41 C40 C39 120.4(7) . .
C42 C41 C40 119.8(7) . .
C41 C42 C37 120.7(6) . .
C48 C43 C44 118.5(6) . .
C48 C43 P3 121.1(5) . .
C44 C43 P3 119.9(4) . .
C45 C44 C43 120.5(7) . .
C46 C45 C44 119.7(8) . .
C45 C46 C47 121.9(7) . .
C46 C47 C48 118.0(7) . .
C43 C48 C47 121.4(7) . .
C54 C49 C50 120.0(5) . .
C54 C49 P3 119.6(4) . .
C50 C49 P3 120.4(4) . .
C49 C50 C51 119.8(6) . .
C52 C51 C50 119.5(6) . .
C53 C52 C51 120.9(6) . .
C52 C53 C54 120.4(6) . .
C49 C54 C53 119.4(6) . .
C60 C55 C56 118.9(6) . .
C60 C55 P4 121.7(5) . .
C56 C55 P4 119.1(5) . .
C55 C56 C57 119.8(7) . .
C58 C57 C56 119.6(7) . .
C59 C58 C57 120.8(7) . .
C58 C59 C60 120.4(8) . .
C55 C60 C59 120.4(7) . .
C66 C61 C62 118.3(6) . .
C66 C61 P4 119.8(5) . .
C62 C61 P4 121.9(4) . .
C63 C62 C61 120.8(6) . .
C64 C63 C62 120.0(7) . .
C65 C64 C63 121.0(7) . .
C64 C65 C66 120.0(7) . .
C61 C66 C65 119.8(6) . .
C72 C67 C68 119.4(5) . .
C72 C67 P4 119.8(4) . .
C68 C67 P4 120.8(4) . .
C69 C68 C67 119.8(6) . .
C68 C69 C70 119.6(6) . .
C71 C70 C69 121.6(6) . .
C70 C71 C72 119.4(6) . .
C67 C72 C71 120.2(6) . .
O C74 C73 120.4(13) . .
O C74 C75 115.0(15) . .
C73 C74 C75 121.1(12) . .

loop_
_geom_bond_atom_site_label_1
_geom_bond_atom_site_label_2
_geom_bond_distance
_geom_bond_site_symmetry_2
Pt1 P1 2.3638(14) .
Pt1 P1 2.3638(14) 2
Pt1 P2 2.3708(13) 2
Pt1 P2 2.3708(13) .
Pt2 C7 2.077(5) .
Pt2 C1 2.085(5) .
Pt2 P2 2.3128(13) .
Pt2 P1 2.3236(13) .
P1 C19 1.836(5) .
P1 C13 1.839(5) .
P2 C31 1.840(5) .
P2 C25 1.843(5) .
F2 C2 1.364(6) .
F3 C3 1.357(6) .
F4 C4 1.365(6) .
F5 C5 1.360(6) .
F6 C6 1.350(6) .
F8 C8 1.370(7) .
F9 C9 1.361(8) .
F10 C10 1.339(8) .
F11 C11 1.348(9) .
F12 C12 1.348(7) .
C1 C2 1.381(7) .
C1 C6 1.393(7) .
C2 C3 1.385(7) .
C3 C4 1.349(8) .
C4 C5 1.359(9) .
C5 C6 1.384(7) .
C7 C8 1.367(8) .
C7 C12 1.377(8) .
C8 C9 1.385(9) .
C9 C10 1.350(12) .
C10 C11 1.379(12) .
C11 C12 1.382(9) .
C13 C14 1.388(7) .
C13 C18 1.388(7) .
C14 C15 1.399(8) .
C15 C16 1.370(8) .
C16 C17 1.380(8) .
C17 C18 1.395(7) .
C19 C24 1.396(7) .
C19 C20 1.400(7) .
C20 C21 1.385(8) .
C21 C22 1.354(10) .
C22 C23 1.379(10) .
C23 C24 1.410(8) .
C25 C30 1.363(7) .
C25 C26 1.367(7) .
C26 C27 1.405(9) .
C27 C28 1.380(11) .
C28 C29 1.353(10) .
C29 C30 1.395(8) .
C31 C32 1.374(7) .
C31 C36 1.385(7) .
C32 C33 1.416(8) .
C33 C34 1.363(9) .
C34 C35 1.368(9) .
C35 C36 1.391(7) .
P3 N 1.574(5) .
P3 C49 1.801(5) .
P3 C37 1.801(5) .
P3 C43 1.802(5) .
P4 N 1.578(5) .
P4 C67 1.797(5) .
P4 C61 1.799(5) .
P4 C55 1.806(6) .
C37 C42 1.379(7) .
C37 C38 1.389(8) .
C38 C39 1.372(9) .
C39 C40 1.382(11) .
C40 C41 1.375(10) .
C41 C42 1.369(8) .
C43 C48 1.386(8) .
C43 C44 1.392(8) .
C44 C45 1.371(9) .
C45 C46 1.370(11) .
C46 C47 1.373(11) .
C47 C48 1.388(9) .
C49 C54 1.381(7) .
C49 C50 1.386(8) .
C50 C51 1.394(8) .
C51 C52 1.383(9) .
C52 C53 1.351(9) .
C53 C54 1.399(8) .
C55 C60 1.374(9) .
C55 C56 1.382(8) .
C56 C57 1.400(9) .
C57 C58 1.358(11) .
C58 C59 1.349(12) .
C59 C60 1.380(10) .
C61 C66 1.372(8) .
C61 C62 1.396(8) .
C62 C63 1.374(9) .
C63 C64 1.354(10) .
C64 C65 1.346(11) .
C65 C66 1.413(9) .
C67 C72 1.384(8) .
C67 C68 1.406(8) .
C68 C69 1.376(8) .
C69 C70 1.383(9) .
C70 C71 1.360(9) .
C71 C72 1.394(8) .
O C74 1.255(14) .
C73 C74 1.44(2) .
C74 C75 1.46(2) .
